data_4105326
loop_
_publ_author_name
'William J. Nodes'
'David R. Nutt'
'Ann M. Chippindale'
'Alexander J. A. Cobb'

_publ_contact_author_address
; 
Reading School of Pharmacy
University or Reading
Whiteknights
Reading, Berks, UK RG6 6AP 
;
_publ_contact_author_email a.j.a.cobb@rdg.ac.uk
_publ_contact_author_fax '+44 118 3784703'
_publ_contact_author_name 'A.J.A. Cobb'
_publ_contact_author_phone '+44 118 3784638'
_publ_section_title
;
 Enantioselective Intramolecular Michael Addition of Nitronates onto
 Conjugated Esters: Access to Cyclic \g-Amino Acids with up to Three
 Stereocenters
;
_journal_name_full 'Journal of the American Chemical Society'
_journal_page_first 16016
_journal_page_last 16017
_journal_paper_doi 10.1021/ja9070915
_journal_volume 131
_journal_year 2009
_chemical_absolute_configuration ad
_chemical_formula_moiety 'C9 H15 N1 O1'
_chemical_formula_sum 'C9 H15 N O'
_chemical_formula_weight 153.22
_space_group_IT_number 4
_symmetry_cell_setting monoclinic
_symmetry_space_group_name_Hall 'P 2yb'
_symmetry_space_group_name_H-M 'P 1 21 1'
_atom_sites_solution_hydrogens geom
_atom_sites_solution_primary direct
_audit_creation_date 09-08-12
_audit_creation_method CRYSTALS_ver_12.84
_cell_angle_alpha 90
_cell_angle_beta 99.050(6)
_cell_angle_gamma 90
_cell_formula_units_Z 2
_cell_length_a 5.3337(3)
_cell_length_b 8.4781(5)
_cell_length_c 10.0357(6)
_cell_measurement_reflns_used 2180
_cell_measurement_temperature 295(1)
_cell_measurement_theta_max 65
_cell_measurement_theta_min 5
_cell_volume 448.16(5)
_computing_cell_refinement 'CrysAlis RED, (Oxford Diffraction, 2008)'
_computing_data_collection 'Crystalis CCD, (Oxford Diffraction, 2008)'
_computing_data_reduction 'CrysAlis RED, (Oxford Diffraction, 2008)'
_computing_molecular_graphics 'CAMERON (Watkin et al., 1996)'
_computing_publication_material 'CRYSTALS (Betteridge et al., 2003)'
_computing_structure_refinement 'CRYSTALS (Betteridge et al., 2003)'
_computing_structure_solution 'SIR92 (Altomare et al., 1994)'
_diffrn_ambient_temperature 295
_diffrn_measured_fraction_theta_full 0.994
_diffrn_measured_fraction_theta_max 0.994
_diffrn_measurement_device 'Oxford Diffraction Gemini A Ultra'
_diffrn_measurement_device_type 'Oxford Diffraction Gemini A Ultra CCD'
_diffrn_measurement_method \w/2\q
_diffrn_radiation_monochromator graphite
_diffrn_radiation_source 'Enhance Ultra (Cu) X-ray Source'
_diffrn_radiation_type 'Cu K\a'
_diffrn_radiation_wavelength 1.54180
_diffrn_reflns_av_R_equivalents 0.017
_diffrn_reflns_limit_h_max 6
_diffrn_reflns_limit_h_min -6
_diffrn_reflns_limit_k_max 9
_diffrn_reflns_limit_k_min -9
_diffrn_reflns_limit_l_max 10
_diffrn_reflns_limit_l_min -11
_diffrn_reflns_number 2188
_diffrn_reflns_theta_full 65.622
_diffrn_reflns_theta_max 65.622
_diffrn_reflns_theta_min 4.461
_diffrn_standards_number 0
_exptl_absorpt_coefficient_mu 0.578
_exptl_absorpt_correction_T_max 0.94
_exptl_absorpt_correction_T_min 0.92
_exptl_absorpt_correction_type multi-scan
_exptl_absorpt_process_details
;
empirical absorption correction using CrysAlis RED
;
_exptl_crystal_colour colourless
_exptl_crystal_density_diffrn 1.135
_exptl_crystal_description block
_exptl_crystal_F_000 168
_exptl_crystal_size_max 0.30
_exptl_crystal_size_mid 0.15
_exptl_crystal_size_min 0.10
_refine_diff_density_max 0.15
_refine_diff_density_min -0.18
_refine_ls_abs_structure_details 'Flack (1983), 550 Friedel-pairs'
_refine_ls_abs_structure_Flack 0.0(3)
_refine_ls_extinction_method none
_refine_ls_goodness_of_fit_ref 1.0550
_refine_ls_hydrogen_treatment noref
_refine_ls_matrix_type full
_refine_ls_number_parameters 101
_refine_ls_number_reflns 1294
_refine_ls_number_restraints 1
_refine_ls_R_factor_all 0.0341
_refine_ls_R_factor_gt 0.0321
_refine_ls_shift/su_max 0.000168
_refine_ls_structure_factor_coef F
_refine_ls_weighting_details
;
 Method, part 1, Chebychev polynomial, (Watkin, 1994, Prince, 1982) 
 [weight] = 1.0/[A~0~*T~0~(x)+A~1~*T~1~(x) ... +A~n-1~]*T~n-1~(x)] 
 where A~i~ are the Chebychev coefficients listed below and x= Fcalc/Fmax 
 Method = Robust Weighting (Prince, 1982) 
 W = [weight] * [1-(deltaF/6*sigmaF)^2^]^2^ 
 A~i~ are: 
 7.59 -1.72 5.07 
;
_refine_ls_weighting_scheme calc
_refine_ls_wR_factor_all 0.0377
_refine_ls_wR_factor_gt 0.0376
_refine_ls_wR_factor_ref 0.0376
_reflns_limit_h_max 6
_reflns_limit_h_min -6
_reflns_limit_k_max 9
_reflns_limit_k_min -9
_reflns_limit_l_max 11
_reflns_limit_l_min 0
_reflns_number_gt 1294
_reflns_number_total 1388
_reflns_threshold_expression I>3.0\s(I)
_oxford_diffrn_Wilson_B_factor 0.00
_oxford_diffrn_Wilson_scale 0.00
_oxford_refine_ls_scale 25.04(6)
_oxford_structure_analysis_title 'exp_2160 in P2(1)'
_cod_data_source_file ja9070915_si_001.cif
_cod_data_source_block CRYSTALS_cif
_cod_original_sg_symbol_H-M 'P 1 21 1 '
_cod_original_formula_sum 'C9 H15 N1 O1'
_cod_database_code 4105326

loop_
_symmetry_equiv_pos_as_xyz
x,y,z
-x,y+1/2,-z

loop_
_atom_site_label
_atom_site_type_symbol
_atom_site_fract_x
_atom_site_fract_y
_atom_site_fract_z
_atom_site_U_iso_or_equiv
_atom_site_occupancy
_atom_site_adp_type
_atom_site_refinement_flags_posn
O11 O 0.9508(3) 0.48662(19) 1.01873(14) 0.0757 1.0000 Uani .
N1 N 0.7732(3) 0.7005(2) 0.90233(13) 0.0558 1.0000 Uani .
C2 C 0.7832(3) 0.5479(2) 0.93717(14) 0.0530 1.0000 Uani .
C3 C 0.5525(3) 0.4657(2) 0.85794(16) 0.0549 1.0000 Uani .
C4 C 0.4813(3) 0.5807(2) 0.74161(15) 0.0498 1.0000 Uani .
C5 C 0.5441(3) 0.7384(2) 0.80794(16) 0.0504 1.0000 Uani .
C6 C 0.5573(3) 0.8660(2) 0.70458(19) 0.0669 1.0000 Uani .
C7 C 0.2954(4) 0.8735(3) 0.6156(2) 0.0756 1.0000 Uani .
C8 C 0.2112(4) 0.7152(3) 0.55314(18) 0.0734 1.0000 Uani .
C9 C 0.2193(3) 0.5830(2) 0.65701(18) 0.0649 1.0000 Uani .
C10 C 0.6032(5) 0.2966(2) 0.8204(2) 0.0778 1.0000 Uani .
H11 H 0.9005 0.7753 0.93523 0.0641 1.0000 Uiso R
H31 H 0.4204 0.4655 0.91135 0.0650 1.0000 Uiso R
H41 H 0.5990 0.5645 0.68107 0.0591 1.0000 Uiso R
H51 H 0.4136 0.7648 0.85844 0.0592 1.0000 Uiso R
H61 H 0.5960 0.9644 0.74823 0.0782 1.0000 Uiso R
H62 H 0.6839 0.8411 0.65112 0.0782 1.0000 Uiso R
H71 H 0.1742 0.9075 0.6695 0.0885 1.0000 Uiso R
H72 H 0.3026 0.9474 0.5452 0.0885 1.0000 Uiso R
H81 H 0.0420 0.7251 0.50729 0.0851 1.0000 Uiso R
H82 H 0.3200 0.6877 0.49037 0.0851 1.0000 Uiso R
H91 H 0.0949 0.6015 0.71332 0.0753 1.0000 Uiso R
H92 H 0.1867 0.4847 0.61222 0.0753 1.0000 Uiso R
H101 H 0.4527 0.2522 0.7714 0.0905 1.0000 Uiso R
H102 H 0.6547 0.2369 0.9001 0.0905 1.0000 Uiso R
H103 H 0.7339 0.2947 0.7661 0.0905 1.0000 Uiso R

loop_
_atom_site_aniso_label
_atom_site_aniso_U_11
_atom_site_aniso_U_22
_atom_site_aniso_U_33
_atom_site_aniso_U_23
_atom_site_aniso_U_13
_atom_site_aniso_U_12
O11 0.0851(8) 0.0565(7) 0.0737(7) 0.0024(6) -0.0244(6) 0.0111(6)
N1 0.0548(7) 0.0437(7) 0.0617(7) -0.0034(6) -0.0133(6) 0.0000(5)
C2 0.0577(8) 0.0470(9) 0.0500(7) -0.0024(7) -0.0047(6) 0.0075(6)
C3 0.0648(10) 0.0458(8) 0.0518(8) -0.0004(6) 0.0024(7) -0.0036(7)
C4 0.0502(7) 0.0486(9) 0.0489(7) -0.0024(6) 0.0020(6) -0.0004(7)
C5 0.0490(8) 0.0446(9) 0.0544(8) -0.0009(6) -0.0020(7) 0.0035(6)
C6 0.0669(10) 0.0507(10) 0.0779(11) 0.0090(9) -0.0048(8) -0.0032(8)
C7 0.0719(10) 0.0716(12) 0.0777(11) 0.0238(10) -0.0056(9) 0.0104(9)
C8 0.0688(11) 0.0840(14) 0.0599(10) 0.0081(9) -0.0126(8) 0.0061(9)
C9 0.0602(9) 0.0639(12) 0.0641(9) -0.0027(8) -0.0105(7) -0.0075(8)
C10 0.1095(16) 0.0453(10) 0.0715(11) -0.0028(8) -0.0080(11) -0.0026(10)

loop_
_atom_type_symbol
_atom_type_scat_dispersion_real
_atom_type_scat_dispersion_imag
_atom_type_scat_Cromer_Mann_a1
_atom_type_scat_Cromer_Mann_b1
_atom_type_scat_Cromer_Mann_a2
_atom_type_scat_Cromer_Mann_b2
_atom_type_scat_Cromer_Mann_a3
_atom_type_scat_Cromer_Mann_b3
_atom_type_scat_Cromer_Mann_a4
_atom_type_scat_Cromer_Mann_b4
_atom_type_scat_Cromer_Mann_c
_atom_type_scat_source
C 0.0181 0.0091 2.3100 20.8439 1.0200 10.2075 1.5886 0.5687 0.8650 51.6512 0.2156 'International Tables Vol C 4.2.6.8 and 6.1.1.4'
H 0.0000 0.0000 0.4930 10.5109 0.3229 26.1257 0.1402 3.1424 0.0408 57.7998 0.0030 'International Tables Vol C 4.2.6.8 and 6.1.1.4'
O 0.0492 0.0322 3.0485 13.2771 2.2868 5.7011 1.5463 0.3239 0.8670 32.9089 0.2508 'International Tables Vol C 4.2.6.8 and 6.1.1.4'
N 0.0311 0.0180 12.2126 0.0057 3.1322 9.8933 2.0125 28.9975 1.1663 0.5826 -11.5290 'International Tables Vol C 4.2.6.8 and 6.1.1.4'

loop_
_geom_angle_atom_site_label_1
_geom_angle_atom_site_label_2
_geom_angle_atom_site_label_3
_geom_angle
_geom_angle_publ_flag
C2 N1 C5 112.15(13) yes
C2 N1 H11 123.9 no
C5 N1 H11 123.9 no
N1 C2 O11 125.28(16) yes
N1 C2 C3 108.06(13) yes
O11 C2 C3 126.66(15) yes
C2 C3 C4 100.98(12) yes
C2 C3 C10 113.64(14) yes
C4 C3 C10 116.56(14) yes
C2 C3 H31 108.4 no
C4 C3 H31 108.4 no
C10 C3 H31 108.4 no
C3 C4 C5 102.59(12) yes
C3 C4 C9 122.29(12) yes
C5 C4 C9 110.90(12) yes
C3 C4 H41 106.7 no
C5 C4 H41 106.7 no
C9 C4 H41 106.7 no
C4 C5 N1 101.34(11) yes
C4 C5 C6 111.33(12) yes
N1 C5 C6 118.65(14) yes
C4 C5 H51 108.3 no
N1 C5 H51 108.3 no
C6 C5 H51 108.3 no
C5 C6 C7 107.02(14) yes
C5 C6 H61 110.1 no
C7 C6 H61 110.1 no
C5 C6 H62 110.1 no
C7 C6 H62 110.1 no
H61 C6 H62 109.5 no
C6 C7 C8 112.71(16) yes
C6 C7 H71 108.7 no
C8 C7 H71 108.7 no
C6 C7 H72 108.7 no
C8 C7 H72 108.7 no
H71 C7 H72 109.5 no
C7 C8 C9 113.07(14) yes
C7 C8 H81 108.6 no
C9 C8 H81 108.6 no
C7 C8 H82 108.6 no
C9 C8 H82 108.6 no
H81 C8 H82 109.5 no
C8 C9 C4 108.45(14) yes
C8 C9 H91 109.7 no
C4 C9 H91 109.7 no
C8 C9 H92 109.7 no
C4 C9 H92 109.7 no
H91 C9 H92 109.5 no
C3 C10 H101 109.5 no
C3 C10 H102 109.5 no
H101 C10 H102 109.5 no
C3 C10 H103 109.5 no
H101 C10 H103 109.5 no
H102 C10 H103 109.5 no

loop_
_geom_bond_atom_site_label_1
_geom_bond_atom_site_label_2
_geom_bond_distance
_geom_bond_publ_flag
O11 C2 1.2285(19) yes
N1 C2 1.338(2) yes
N1 C5 1.4594(18) yes
N1 H11 0.950 no
C2 C3 1.524(2) yes
C3 C4 1.523(2) yes
C3 C10 1.518(2) yes
C3 H31 0.950 no
C4 C5 1.507(2) yes
C4 C9 1.517(2) yes
C4 H41 0.950 no
C5 C6 1.508(2) yes
C5 H51 0.950 no
C6 C7 1.536(2) yes
C6 H61 0.950 no
C6 H62 0.950 no
C7 C8 1.519(3) yes
C7 H71 0.950 no
C7 H72 0.950 no
C8 C9 1.526(2) yes
C8 H81 0.950 no
C8 H82 0.950 no
C9 H91 0.950 no
C9 H92 0.950 no
C10 H101 0.950 no
C10 H102 0.950 no
C10 H103 0.950 no

loop_
_geom_hbond_atom_site_label_D
_geom_hbond_atom_site_label_H
_geom_hbond_atom_site_label_A
_geom_hbond_site_symmetry_A
_geom_hbond_distance_DH
_geom_hbond_distance_HA
_geom_hbond_distance_DA
_geom_hbond_angle_DHA
_geom_hbond_publ_flag
N1 H11 O11 2_757 0.95 1.98 2.883(2) 157 no
